data_4320837
loop_
_publ_author_name
'Jeffrey C. Bryan'
'Konstantinos Kavallieratos'
'Richard A. Sachleben'

_publ_contact_author_address
; 
 Chemical and Analytical Sciences Division 
 Oak Ridge National Laboratory 
 Oak Ridge, TN 37831-6119 
 USA 
;
_publ_contact_author_email bryanjc@ornl.gov
_publ_contact_author_fax 423-574-4939
_publ_contact_author_name
; 
 Bryan, Jeffrey C. 
;
_publ_contact_author_phone 423-574-5018
_publ_section_title
;
 Unusual Ligand Coordination for Cesium
;
_journal_name_full 'Inorganic Chemistry'
_journal_page_first 1568
_journal_page_last 1572
_journal_paper_doi 10.1021/ic991203v
_journal_volume 39
_journal_year 2000
_chemical_formula_moiety '(C38 H41 Cs N3 O8 1+) (N O3 1-) '
_chemical_formula_sum 'C38 H41 Cs N4 O11'
_chemical_formula_weight 862.7
_chemical_name_common
;
 [cesium(tetrabenzo-24-crown-8)tris(acetonitrile)][nitrate] 
;
_chemical_name_systematic
;
 ?
;
_space_group_IT_number 2
_symmetry_cell_setting triclinic
_symmetry_space_group_name_Hall '-P 1'
_symmetry_space_group_name_H-M 'P -1'
_atom_sites_solution_hydrogens geom
_atom_sites_solution_primary direct
_atom_sites_solution_secondary difmap
_audit_creation_method SHELXL-97
_cell_angle_alpha 89.124(8)
_cell_angle_beta 66.928(9)
_cell_angle_gamma 71.536(10)
_cell_formula_units_Z 2
_cell_length_a 12.0119(14)
_cell_length_b 13.3680(15)
_cell_length_c 13.7859(12)
_cell_measurement_reflns_used 25
_cell_measurement_temperature 100.0(2)
_cell_measurement_theta_max 15.4
_cell_measurement_theta_min 10.4
_cell_volume 1916.7(4)
_computing_cell_refinement 'CAD4-PC (Enraf-Nonius, 1993)'
_computing_data_collection 'CAD4-PC (Enraf-Nonius, 1993)'
_computing_data_reduction 'XCAD4 (Harms, 1995)'
_computing_molecular_graphics 'Bruker SHELXTL'
_computing_publication_material 'Bruker SHELXTL'
_computing_structure_refinement 'SHELXL-97 (Sheldrick, 1997)'
_computing_structure_solution 'SHELXS-97 (Sheldrick, 1990)'
_diffrn_ambient_temperature 100.0(2)
_diffrn_measured_fraction_theta_full 1.00
_diffrn_measured_fraction_theta_max 1.00
_diffrn_measurement_device_type 'Nonius CAD4'
_diffrn_measurement_method Omega-theta-scans
_diffrn_radiation_monochromator graphite
_diffrn_radiation_source 'fine-focus sealed tube'
_diffrn_radiation_type MoK\a
_diffrn_radiation_wavelength 0.71073
_diffrn_reflns_av_R_equivalents 0.031
_diffrn_reflns_av_sigmaI/netI 0.044
_diffrn_reflns_limit_h_max 14
_diffrn_reflns_limit_h_min -13
_diffrn_reflns_limit_k_max 15
_diffrn_reflns_limit_k_min -15
_diffrn_reflns_limit_l_max 16
_diffrn_reflns_limit_l_min -12
_diffrn_reflns_number 9943
_diffrn_reflns_theta_full 25.0
_diffrn_reflns_theta_max 25.0
_diffrn_reflns_theta_min 2.1
_diffrn_standards_decay_% 26
_diffrn_standards_interval_time 120
_diffrn_standards_number 3
_exptl_absorpt_coefficient_mu 1.03
_exptl_absorpt_correction_T_max 0.820
_exptl_absorpt_correction_T_min 0.554
_exptl_absorpt_correction_type empirical
_exptl_crystal_colour colorless
_exptl_crystal_density_diffrn 1.50
_exptl_crystal_density_meas ?
_exptl_crystal_density_method 'not measured'
_exptl_crystal_description fragment
_exptl_crystal_F_000 880
_exptl_crystal_size_max 0.65
_exptl_crystal_size_mid 0.36
_exptl_crystal_size_min 0.20
_refine_diff_density_max 2.71
_refine_diff_density_min -1.60
_refine_diff_density_rms 0.13
_refine_ls_extinction_method none
_refine_ls_goodness_of_fit_ref 1.06
_refine_ls_hydrogen_treatment mixed
_refine_ls_matrix_type full
_refine_ls_number_parameters 517
_refine_ls_number_reflns 6732
_refine_ls_number_restraints 18
_refine_ls_restrained_S_all 1.06
_refine_ls_R_factor_all 0.054
_refine_ls_R_factor_gt 0.046
_refine_ls_shift/su_max 0.006
_refine_ls_shift/su_mean 0.000
_refine_ls_structure_factor_coef Fsqd
_refine_ls_weighting_details 'calc w=1/[\s^2^(Fo^2^)+(0.0779P)^2^+3.5585P] where P=(Fo^2^+2Fc^2^)/3'
_refine_ls_weighting_scheme calc
_refine_ls_wR_factor_gt 0.124
_refine_ls_wR_factor_ref 0.128
_reflns_number_gt 6003
_reflns_number_total 6732
_reflns_threshold_expression >2sigma(I)
_cod_data_source_file ic991203v_1.cif
_cod_data_source_block aceto
_cod_depositor_comments
;
The following automatic conversions were performed:

'_exptl_crystal_density_meas' value 'not measured' was changed to '?'
- the value is perceived as not measured.

Automatic conversion script
Id: cif_fix_values 3008 2015-01-20 13:52:24Z robertas 
;
_cod_database_code 4320837

loop_
_symmetry_equiv_pos_as_xyz
'x, y, z'
'-x, -y, -z'

loop_
_atom_site_label
_atom_site_type_symbol
_atom_site_fract_x
_atom_site_fract_y
_atom_site_fract_z
_atom_site_U_iso_or_equiv
_atom_site_adp_type
_atom_site_occupancy
_atom_site_symmetry_multiplicity
_atom_site_calc_flag
_atom_site_refinement_flags
_atom_site_disorder_assembly
_atom_site_disorder_group
Cs Cs 0.03973(2) 0.23684(2) 0.231480(19) 0.02141(11) Uani 1 1 d . A .
N1 N 0.2029(3) -0.3037(3) 0.1849(3) 0.0217(8) Uani 1 1 d . . .
O10 O 0.2626(3) -0.3093(3) 0.0862(3) 0.0334(8) Uani 1 1 d . . .
O11 O 0.2635(3) -0.3319(3) 0.2419(3) 0.0340(8) Uani 1 1 d . . .
O12 O 0.0824(3) -0.2694(2) 0.2257(2) 0.0264(7) Uani 1 1 d . . .
C40 C -0.2751(15) 0.3903(9) 0.4803(9) 0.083(4) Uani 0.67 1 d PU A 1
H40A H -0.3068 0.3560 0.5439 0.125 Uiso 0.67 1 calc PR A 1
H40B H -0.3259 0.4662 0.4948 0.125 Uiso 0.67 1 calc PR A 1
H40C H -0.1846 0.3815 0.4613 0.125 Uiso 0.67 1 calc PR A 1
C41 C -0.2875(10) 0.3400(9) 0.3896(12) 0.051(3) Uani 0.67 1 d PU A 1
N2 N -0.287(2) 0.2991(16) 0.3202(17) 0.059(5) Uani 0.67 1 d PU A 1
C40A C -0.357(3) 0.386(2) 0.461(2) 0.073(6) Uani 0.33 1 d PU A 2
H40D H -0.4274 0.3638 0.5093 0.109 Uiso 0.33 1 calc PR A 2
H40E H -0.3867 0.4632 0.4622 0.109 Uiso 0.33 1 calc PR A 2
H40F H -0.2861 0.3650 0.4848 0.109 Uiso 0.33 1 calc PR A 2
C41A C -0.307(7) 0.330(4) 0.344(6) 0.059(8) Uani 0.33 1 d PU A 2
N2A N -0.259(4) 0.279(3) 0.270(2) 0.069(8) Uani 0.33 1 d PU A 2
C42 C 0.4370(5) 0.4053(4) 0.0818(4) 0.0362(11) Uani 1 1 d . A .
H42A H 0.4738 0.3792 0.1333 0.054 Uiso 1 1 calc R . .
H42B H 0.3963 0.4827 0.0969 0.054 Uiso 1 1 calc R . .
H42C H 0.5054 0.3864 0.0098 0.054 Uiso 1 1 calc R . .
C43 C 0.3410(5) 0.3568(4) 0.0899(4) 0.0354(11) Uani 1 1 d . . .
N3 N 0.2669(5) 0.3188(4) 0.0956(4) 0.0483(12) Uani 1 1 d . A .
C44 C 0.4452(6) -0.1493(4) 0.1003(5) 0.0422(13) Uani 1 1 d . A .
H44A H 0.4939 -0.1833 0.1418 0.063 Uiso 1 1 calc R . .
H44B H 0.5046 -0.1400 0.0307 0.063 Uiso 1 1 calc R . .
H44C H 0.3989 -0.1942 0.0906 0.063 Uiso 1 1 calc R . .
C45 C 0.3532(5) -0.0455(4) 0.1568(4) 0.0357(11) Uani 1 1 d . . .
N4 N 0.2808(5) 0.0332(4) 0.2010(5) 0.0526(13) Uani 1 1 d . A .
O1 O -0.0567(3) 0.1249(2) 0.4583(2) 0.0211(6) Uani 1 1 d . A .
O2 O -0.0825(3) 0.0433(2) 0.3045(2) 0.0199(6) Uani 1 1 d . A .
O3 O 0.0659(3) 0.0371(2) 0.0802(2) 0.0202(6) Uani 1 1 d . A .
O4 O 0.0961(3) 0.1988(2) -0.0137(2) 0.0216(6) Uani 1 1 d . A .
O5 O -0.0636(3) 0.4071(2) 0.0830(2) 0.0211(6) Uani 1 1 d . A .
O6 O -0.0904(3) 0.5041(2) 0.2549(2) 0.0227(6) Uani 1 1 d . A .
O7 O 0.0602(3) 0.4326(2) 0.3742(2) 0.0221(6) Uani 1 1 d . A .
O8 O 0.0939(3) 0.2530(2) 0.4458(2) 0.0212(6) Uani 1 1 d . A .
C1 C -0.1732(4) 0.1120(3) 0.4843(3) 0.0197(8) Uani 1 1 d . . .
C2 C -0.1873(4) 0.0684(3) 0.3990(3) 0.0193(8) Uani 1 1 d . A .
C3 C -0.3028(4) 0.0541(3) 0.4164(3) 0.0232(9) Uani 1 1 d . . .
H3 H -0.3139 0.0261 0.3592 0.028 Uiso 1 1 calc R A .
C4 C -0.4026(4) 0.0806(4) 0.5176(4) 0.0262(9) Uani 1 1 d . A .
H4 H -0.4818 0.0711 0.5292 0.031 Uiso 1 1 calc R . .
C5 C -0.3863(4) 0.1207(4) 0.6008(4) 0.0277(10) Uani 1 1 d . . .
H5 H -0.4540 0.1372 0.6698 0.033 Uiso 1 1 calc R A .
C6 C -0.2723(4) 0.1372(3) 0.5849(3) 0.0231(9) Uani 1 1 d . A .
H6 H -0.2623 0.1655 0.6425 0.028 Uiso 1 1 calc R . .
C7 C -0.0883(4) -0.0155(3) 0.2212(3) 0.0207(9) Uani 1 1 d . . .
H7A H -0.1519 0.0305 0.1963 0.025 Uiso 1 1 calc R A .
H7B H -0.1150 -0.0770 0.2479 0.025 Uiso 1 1 calc R . .
C8 C 0.0423(4) -0.0530(3) 0.1317(3) 0.0204(8) Uani 1 1 d . A .
H8A H 0.1083 -0.0865 0.1592 0.025 Uiso 1 1 calc R . .
H8B H 0.0463 -0.1065 0.0803 0.025 Uiso 1 1 calc R . .
C9 C 0.1779(4) 0.0162(3) -0.0092(3) 0.0190(8) Uani 1 1 d . . .
C10 C 0.1947(4) 0.1061(3) -0.0599(3) 0.0201(8) Uani 1 1 d . A .
C11 C 0.3045(4) 0.0937(4) -0.1506(3) 0.0231(9) Uani 1 1 d . . .
H11 H 0.3171 0.1540 -0.1844 0.028 Uiso 1 1 calc R A .
C12 C 0.3973(4) -0.0066(4) -0.1931(3) 0.0258(9) Uani 1 1 d . A .
H12 H 0.4726 -0.0145 -0.2555 0.031 Uiso 1 1 calc R . .
C13 C 0.3789(4) -0.0939(4) -0.1439(4) 0.0274(10) Uani 1 1 d . . .
H13 H 0.4418 -0.1622 -0.1730 0.033 Uiso 1 1 calc R A .
C14 C 0.2695(4) -0.0835(3) -0.0518(3) 0.0244(9) Uani 1 1 d . A .
H14 H 0.2577 -0.1443 -0.0186 0.029 Uiso 1 1 calc R . .
C15 C 0.0957(4) 0.2898(3) -0.0702(3) 0.0216(9) Uani 1 1 d . . .
H15A H 0.1220 0.2691 -0.1467 0.026 Uiso 1 1 calc R A .
H15B H 0.1560 0.3221 -0.0627 0.026 Uiso 1 1 calc R . .
C16 C -0.0392(4) 0.3667(3) -0.0221(3) 0.0232(9) Uani 1 1 d . A .
H16A H -0.0492 0.4256 -0.0658 0.028 Uiso 1 1 calc R . .
H16B H -0.1007 0.3304 -0.0186 0.028 Uiso 1 1 calc R . .
C17 C -0.1850(4) 0.4761(3) 0.1422(3) 0.0215(9) Uani 1 1 d . . .
C18 C -0.1995(4) 0.5298(3) 0.2361(3) 0.0207(8) Uani 1 1 d . A .
C19 C -0.3179(4) 0.6014(4) 0.3007(4) 0.0274(10) Uani 1 1 d . . .
H19 H -0.3279 0.6388 0.3632 0.033 Uiso 1 1 calc R A .
C20 C -0.4225(5) 0.6190(4) 0.2747(4) 0.0323(11) Uani 1 1 d . A .
H20 H -0.5040 0.6680 0.3198 0.039 Uiso 1 1 calc R . .
C21 C -0.4086(5) 0.5658(4) 0.1837(4) 0.0311(10) Uani 1 1 d . . .
H21 H -0.4806 0.5779 0.1666 0.037 Uiso 1 1 calc R A .
C22 C -0.2896(4) 0.4945(4) 0.1168(4) 0.0274(10) Uani 1 1 d . A .
H22 H -0.2803 0.4584 0.0538 0.033 Uiso 1 1 calc R . .
C23 C -0.0948(4) 0.5705(3) 0.3382(3) 0.0218(9) Uani 1 1 d . . .
H23A H -0.1581 0.5630 0.4077 0.026 Uiso 1 1 calc R A .
H23B H -0.1208 0.6459 0.3259 0.026 Uiso 1 1 calc R . .
C24 C 0.0371(4) 0.5359(3) 0.3377(3) 0.0209(9) Uani 1 1 d . A .
H24A H 0.1023 0.5318 0.2650 0.025 Uiso 1 1 calc R . .
H24B H 0.0422 0.5873 0.3853 0.025 Uiso 1 1 calc R . .
C25 C 0.1776(4) 0.3880(3) 0.3793(3) 0.0215(9) Uani 1 1 d . . .
C26 C 0.1964(4) 0.2883(3) 0.4169(3) 0.0207(8) Uani 1 1 d . A .
C27 C 0.3120(4) 0.2346(3) 0.4237(3) 0.0241(9) Uani 1 1 d . . .
H27 H 0.3255 0.1670 0.4485 0.029 Uiso 1 1 calc R A .
C28 C 0.4076(4) 0.2797(4) 0.3941(4) 0.0288(10) Uani 1 1 d . A .
H28 H 0.4871 0.2426 0.3982 0.035 Uiso 1 1 calc R . .
C29 C 0.3879(5) 0.3788(4) 0.3585(4) 0.0326(11) Uani 1 1 d . . .
H29 H 0.4538 0.4095 0.3388 0.039 Uiso 1 1 calc R A .
C30 C 0.2720(4) 0.4334(4) 0.3516(4) 0.0279(10) Uani 1 1 d . A .
H30 H 0.2583 0.5016 0.3279 0.034 Uiso 1 1 calc R . .
C31 C 0.1005(4) 0.1610(3) 0.5016(3) 0.0213(9) Uani 1 1 d . . .
H31A H 0.1278 0.1688 0.5594 0.026 Uiso 1 1 calc R A .
H31B H 0.1633 0.0963 0.4524 0.026 Uiso 1 1 calc R . .
C32 C -0.0312(4) 0.1529(3) 0.5465(3) 0.0208(8) Uani 1 1 d . A .
H32A H -0.0356 0.0979 0.5953 0.025 Uiso 1 1 calc R . .
H32B H -0.0956 0.2217 0.5866 0.025 Uiso 1 1 calc R . .

loop_
_atom_site_aniso_label
_atom_site_aniso_U_11
_atom_site_aniso_U_22
_atom_site_aniso_U_33
_atom_site_aniso_U_23
_atom_site_aniso_U_13
_atom_site_aniso_U_12
Cs 0.02311(16) 0.02491(16) 0.01751(16) 0.00330(10) -0.01004(11) -0.00759(11)
N1 0.0238(19) 0.0221(17) 0.0206(19) 0.0026(14) -0.0096(16) -0.0089(15)
O10 0.0299(18) 0.045(2) 0.0213(17) -0.0008(14) -0.0066(14) -0.0119(15)
O11 0.0306(18) 0.0405(19) 0.0331(18) 0.0049(15) -0.0196(16) -0.0065(15)
O12 0.0214(16) 0.0262(16) 0.0297(17) 0.0066(13) -0.0102(13) -0.0062(12)
C40 0.105(11) 0.048(6) 0.056(7) 0.003(5) 0.009(7) -0.026(7)
C41 0.028(5) 0.032(5) 0.071(8) 0.021(5) -0.001(6) -0.007(4)
N2 0.039(13) 0.044(14) 0.107(16) 0.028(11) -0.041(14) -0.015(12)
C40A 0.074(18) 0.084(18) 0.082(15) 0.044(13) -0.044(16) -0.040(16)
C41A 0.039(17) 0.05(2) 0.104(18) 0.023(13) -0.047(16) -0.015(17)
N2A 0.045(13) 0.036(12) 0.106(19) 0.021(14) -0.017(16) -0.008(10)
C42 0.033(3) 0.038(3) 0.033(3) 0.002(2) -0.007(2) -0.013(2)
C43 0.031(3) 0.036(3) 0.027(3) 0.003(2) -0.003(2) -0.006(2)
N3 0.042(3) 0.060(3) 0.042(3) 0.006(2) -0.008(2) -0.029(3)
C44 0.044(3) 0.040(3) 0.047(3) -0.005(2) -0.031(3) -0.004(2)
C45 0.033(3) 0.043(3) 0.041(3) 0.007(2) -0.028(2) -0.009(2)
N4 0.042(3) 0.050(3) 0.065(3) -0.003(3) -0.035(3) 0.003(2)
O1 0.0219(15) 0.0292(15) 0.0154(14) 0.0012(11) -0.0094(12) -0.0105(12)
O2 0.0236(15) 0.0256(15) 0.0126(14) 0.0007(11) -0.0080(12) -0.0103(12)
O3 0.0228(15) 0.0205(14) 0.0140(14) 0.0019(11) -0.0059(12) -0.0051(12)
O4 0.0254(16) 0.0230(15) 0.0161(14) 0.0044(11) -0.0090(12) -0.0070(12)
O5 0.0216(15) 0.0256(15) 0.0144(14) -0.0017(11) -0.0094(12) -0.0030(12)
O6 0.0229(15) 0.0247(15) 0.0197(15) -0.0030(12) -0.0127(13) -0.0017(12)
O7 0.0250(16) 0.0247(15) 0.0218(15) 0.0067(12) -0.0141(13) -0.0096(12)
O8 0.0257(15) 0.0215(14) 0.0236(15) 0.0055(12) -0.0160(13) -0.0097(12)
C1 0.023(2) 0.021(2) 0.016(2) 0.0059(16) -0.0095(17) -0.0075(16)
C2 0.024(2) 0.0192(19) 0.016(2) 0.0045(15) -0.0098(17) -0.0067(16)
C3 0.028(2) 0.025(2) 0.021(2) 0.0036(17) -0.0130(19) -0.0109(18)
C4 0.023(2) 0.028(2) 0.028(2) 0.0019(18) -0.0090(19) -0.0110(18)
C5 0.026(2) 0.033(2) 0.021(2) 0.0011(18) -0.0044(19) -0.0107(19)
C6 0.026(2) 0.025(2) 0.018(2) -0.0002(16) -0.0099(18) -0.0076(17)
C7 0.025(2) 0.028(2) 0.0127(19) 0.0025(16) -0.0092(17) -0.0121(18)
C8 0.025(2) 0.022(2) 0.017(2) 0.0046(16) -0.0104(18) -0.0082(17)
C9 0.021(2) 0.024(2) 0.0133(19) 0.0017(15) -0.0082(17) -0.0079(17)
C10 0.022(2) 0.025(2) 0.018(2) 0.0027(16) -0.0122(17) -0.0089(17)
C11 0.023(2) 0.030(2) 0.022(2) 0.0047(17) -0.0122(18) -0.0112(18)
C12 0.021(2) 0.039(2) 0.018(2) 0.0021(18) -0.0080(18) -0.0103(19)
C13 0.023(2) 0.029(2) 0.022(2) -0.0013(18) -0.0074(19) -0.0017(18)
C14 0.029(2) 0.026(2) 0.021(2) 0.0033(17) -0.0139(19) -0.0071(18)
C15 0.027(2) 0.022(2) 0.015(2) 0.0018(16) -0.0084(17) -0.0087(17)
C16 0.028(2) 0.025(2) 0.017(2) 0.0020(16) -0.0118(18) -0.0067(18)
C17 0.023(2) 0.022(2) 0.021(2) 0.0048(16) -0.0110(18) -0.0064(17)
C18 0.022(2) 0.024(2) 0.021(2) 0.0091(17) -0.0136(18) -0.0075(17)
C19 0.032(2) 0.029(2) 0.023(2) 0.0013(18) -0.014(2) -0.0074(19)
C20 0.025(2) 0.027(2) 0.038(3) 0.000(2) -0.013(2) -0.0004(19)
C21 0.026(2) 0.032(2) 0.039(3) 0.002(2) -0.020(2) -0.0040(19)
C22 0.031(2) 0.027(2) 0.029(2) 0.0001(18) -0.019(2) -0.0071(19)
C23 0.028(2) 0.022(2) 0.016(2) 0.0002(16) -0.0105(18) -0.0067(17)
C24 0.028(2) 0.021(2) 0.018(2) 0.0036(16) -0.0149(18) -0.0075(17)
C25 0.020(2) 0.027(2) 0.018(2) 0.0026(16) -0.0094(17) -0.0054(17)
C26 0.021(2) 0.028(2) 0.0137(19) -0.0009(16) -0.0081(17) -0.0073(17)
C27 0.024(2) 0.025(2) 0.021(2) 0.0023(17) -0.0109(18) -0.0034(17)
C28 0.023(2) 0.040(3) 0.026(2) 0.0075(19) -0.0146(19) -0.0086(19)
C29 0.029(3) 0.047(3) 0.034(3) 0.015(2) -0.018(2) -0.020(2)
C30 0.028(2) 0.032(2) 0.030(2) 0.0124(19) -0.016(2) -0.0124(19)
C31 0.025(2) 0.020(2) 0.023(2) 0.0054(16) -0.0159(18) -0.0059(17)
C32 0.025(2) 0.024(2) 0.016(2) 0.0017(16) -0.0110(17) -0.0081(17)

loop_
_atom_type_symbol
_atom_type_description
_atom_type_scat_dispersion_real
_atom_type_scat_dispersion_imag
_atom_type_scat_source
C C 0.0033 0.0016 'International Tables Vol C Tables 4.2.6.8 and 6.1.1.4'
H H 0.0000 0.0000 'International Tables Vol C Tables 4.2.6.8 and 6.1.1.4'
N N 0.0061 0.0033 'International Tables Vol C Tables 4.2.6.8 and 6.1.1.4'
O O 0.0106 0.0060 'International Tables Vol C Tables 4.2.6.8 and 6.1.1.4'
Cs Cs -0.3680 2.1192 'International Tables Vol C Tables 4.2.6.8 and 6.1.1.4'

loop_
_geom_angle_atom_site_label_1
_geom_angle_atom_site_label_2
_geom_angle_atom_site_label_3
_geom_angle
_geom_angle_site_symmetry_1
_geom_angle_site_symmetry_3
_geom_angle_publ_flag
N3 Cs N4 79.33(15) . . ?
N3 Cs O4 71.11(11) . . ?
N4 Cs O4 90.50(11) . . ?
N3 Cs O3 105.58(11) . . ?
N4 Cs O3 67.21(11) . . ?
O4 Cs O3 46.52(7) . . ?
N3 Cs N2A 138.4(7) . . ?
N4 Cs N2A 135.2(7) . . ?
O4 Cs N2A 84.3(6) . . ?
O3 Cs N2A 77.6(6) . . ?
N3 Cs O8 92.12(11) . . ?
N4 Cs O8 74.35(11) . . ?
O4 Cs O8 159.45(8) . . ?
O3 Cs O8 133.16(7) . . ?
N2A Cs O8 116.3(6) . . ?
N3 Cs O5 72.76(11) . . ?
N4 Cs O5 138.12(12) . . ?
O4 Cs O5 51.32(7) . . ?
O3 Cs O5 90.80(7) . . ?
N2A Cs O5 65.7(7) . . ?
O8 Cs O5 136.04(7) . . ?
N3 Cs O2 151.57(11) . . ?
N4 Cs O2 75.61(12) . . ?
O4 Cs O2 95.75(7) . . ?
O3 Cs O2 51.97(7) . . ?
N2A Cs O2 60.9(7) . . ?
O8 Cs O2 93.83(7) . . ?
O5 Cs O2 119.20(7) . . ?
N3 Cs O6 73.76(11) . . ?
N4 Cs O6 148.90(11) . . ?
O4 Cs O6 95.21(7) . . ?
O3 Cs O6 135.14(7) . . ?
N2A Cs O6 75.8(7) . . ?
O8 Cs O6 91.18(7) . . ?
O5 Cs O6 45.24(7) . . ?
O2 Cs O6 133.78(7) . . ?
N3 Cs O1 138.90(11) . . ?
N4 Cs O1 75.73(12) . . ?
O4 Cs O1 140.24(7) . . ?
O3 Cs O1 94.19(7) . . ?
N2A Cs O1 80.4(7) . . ?
O8 Cs O1 49.92(7) . . ?
O5 Cs O1 143.77(7) . . ?
O2 Cs O1 44.95(7) . . ?
O6 Cs O1 115.87(7) . . ?
N3 Cs O7 67.83(10) . . ?
N4 Cs O7 105.79(11) . . ?
O4 Cs O7 131.55(7) . . ?
O3 Cs O7 171.65(7) . . ?
N2A Cs O7 110.7(6) . . ?
O8 Cs O7 44.68(7) . . ?
O5 Cs O7 91.98(7) . . ?
O2 Cs O7 132.22(7) . . ?
O6 Cs O7 49.40(7) . . ?
O1 Cs O7 88.21(7) . . ?
N3 Cs N2 142.0(4) . . ?
N4 Cs N2 137.4(4) . . ?
O4 Cs N2 94.9(3) . . ?
O3 Cs N2 86.5(3) . . ?
N2A Cs N2 10.8(6) . . ?
O8 Cs N2 105.7(3) . . ?
O5 Cs N2 71.1(4) . . ?
O2 Cs N2 61.8(4) . . ?
O6 Cs N2 72.6(4) . . ?
O1 Cs N2 73.4(4) . . ?
O7 Cs N2 101.8(3) . . ?
O11 N1 O12 120.3(4) . . ?
O11 N1 O10 120.0(4) . . ?
O12 N1 O10 119.8(4) . . ?
N2 C41 C40 174.8(17) . . ?
N2 C41 Cs 79.0(14) . . ?
C40 C41 Cs 96.0(8) . . ?
C41 N2 Cs 82.6(16) . . ?
N2A C41A C40A 168(7) . . ?
N2A C41A Cs 64(5) . . ?
C40A C41A Cs 108(3) . . ?
C41A N2A Cs 99(5) . . ?
N3 C43 C42 179.5(6) . . ?
C43 N3 Cs 150.7(4) . . ?
N4 C45 C44 178.7(7) . . ?
C45 N4 Cs 151.2(4) . . ?
C1 O1 C32 115.9(3) . . ?
C1 O1 Cs 113.3(2) . . ?
C32 O1 Cs 119.6(2) . . ?
C2 O2 C7 116.0(3) . . ?
C2 O2 Cs 114.5(2) . . ?
C7 O2 Cs 115.6(2) . . ?
C9 O3 C8 116.4(3) . . ?
C9 O3 Cs 108.0(2) . . ?
C8 O3 Cs 116.5(2) . . ?
C10 O4 C15 118.0(3) . . ?
C10 O4 Cs 109.7(2) . . ?
C15 O4 Cs 116.1(2) . . ?
C17 O5 C16 116.4(3) . . ?
C17 O5 Cs 110.6(2) . . ?
C16 O5 Cs 117.9(2) . . ?
C18 O6 C23 116.5(3) . . ?
C18 O6 Cs 109.2(2) . . ?
C23 O6 Cs 120.7(2) . . ?
C25 O7 C24 115.7(3) . . ?
C25 O7 Cs 103.8(2) . . ?
C24 O7 Cs 116.3(2) . . ?
C26 O8 C31 116.7(3) . . ?
C26 O8 Cs 106.1(2) . . ?
C31 O8 Cs 115.6(2) . . ?
O1 C1 C6 125.1(4) . . ?
O1 C1 C2 114.6(3) . . ?
C6 C1 C2 120.2(4) . . ?
O2 C2 C3 125.4(4) . . ?
O2 C2 C1 115.4(4) . . ?
C3 C2 C1 119.3(4) . . ?
C2 C3 C4 120.2(4) . . ?
C5 C4 C3 119.9(4) . . ?
C4 C5 C6 120.8(4) . . ?
C1 C6 C5 119.5(4) . . ?
O2 C7 C8 108.3(3) . . ?
O3 C8 C7 108.4(3) . . ?
O3 C9 C14 125.3(4) . . ?
O3 C9 C10 114.6(4) . . ?
C14 C9 C10 120.0(4) . . ?
O3 C9 Cs 52.60(18) . . ?
C14 C9 Cs 141.7(3) . . ?
C10 C9 Cs 77.5(2) . . ?
O4 C10 C11 125.9(4) . . ?
O4 C10 C9 114.8(4) . . ?
C11 C10 C9 119.2(4) . . ?
O4 C10 Cs 51.00(19) . . ?
C11 C10 Cs 138.5(3) . . ?
C9 C10 Cs 81.6(2) . . ?
C10 C11 C12 120.7(4) . . ?
C13 C12 C11 119.5(4) . . ?
C12 C13 C14 120.9(4) . . ?
C9 C14 C13 119.5(4) . . ?
O4 C15 C16 106.5(3) . . ?
O5 C16 C15 107.6(3) . . ?
O5 C17 C22 125.1(4) . . ?
O5 C17 C18 115.1(4) . . ?
C22 C17 C18 119.8(4) . . ?
O6 C18 C19 125.5(4) . . ?
O6 C18 C17 115.1(4) . . ?
C19 C18 C17 119.4(4) . . ?
C18 C19 C20 120.3(4) . . ?
C21 C20 C19 120.2(4) . . ?
C20 C21 C22 120.4(4) . . ?
C17 C22 C21 119.9(4) . . ?
O6 C23 C24 107.7(3) . . ?
O7 C24 C23 107.5(3) . . ?
C30 C25 O7 125.3(4) . . ?
C30 C25 C26 120.3(4) . . ?
O7 C25 C26 114.4(4) . . ?
O8 C26 C27 125.2(4) . . ?
O8 C26 C25 115.1(4) . . ?
C27 C26 C25 119.7(4) . . ?
O8 C26 Cs 54.15(19) . . ?
C27 C26 Cs 132.7(3) . . ?
C25 C26 Cs 83.2(2) . . ?
C28 C27 C26 119.9(4) . . ?
C27 C28 C29 120.3(4) . . ?
C28 C29 C30 120.3(4) . . ?
C25 C30 C29 119.6(4) . . ?
O8 C31 C32 106.9(3) . . ?
O1 C32 C31 107.5(3) . . ?

loop_
_geom_bond_atom_site_label_1
_geom_bond_atom_site_label_2
_geom_bond_distance
_geom_bond_site_symmetry_2
_geom_bond_publ_flag
Cs N3 3.159(5) . ?
Cs N4 3.172(5) . ?
Cs O4 3.190(3) . ?
Cs O3 3.271(3) . ?
Cs N2A 3.28(4) . ?
Cs O8 3.289(3) . ?
Cs O5 3.312(3) . ?
Cs O2 3.322(3) . ?
Cs O6 3.378(3) . ?
Cs O1 3.387(3) . ?
Cs O7 3.424(3) . ?
Cs N2 3.44(3) . ?
N1 O11 1.248(5) . ?
N1 O12 1.253(5) . ?
N1 O10 1.255(5) . ?
C40 C41 1.51(2) . ?
C41 N2 1.11(2) . ?
C40A C41A 1.59(6) . ?
C41A N2A 1.07(7) . ?
C42 C43 1.460(7) . ?
C43 N3 1.135(7) . ?
C44 C45 1.463(7) . ?
C45 N4 1.123(7) . ?
O1 C1 1.368(5) . ?
O1 C32 1.446(5) . ?
O2 C2 1.361(5) . ?
O2 C7 1.438(5) . ?
O3 C9 1.370(5) . ?
O3 C8 1.439(5) . ?
O4 C10 1.360(5) . ?
O4 C15 1.434(5) . ?
O5 C17 1.372(5) . ?
O5 C16 1.439(5) . ?
O6 C18 1.370(5) . ?
O6 C23 1.437(5) . ?
O7 C25 1.375(5) . ?
O7 C24 1.442(5) . ?
O8 C26 1.369(5) . ?
O8 C31 1.439(5) . ?
C1 C6 1.385(6) . ?
C1 C2 1.411(6) . ?
C2 C3 1.388(6) . ?
C3 C4 1.395(6) . ?
C4 C5 1.379(7) . ?
C5 C6 1.389(6) . ?
C7 C8 1.495(6) . ?
C9 C14 1.386(6) . ?
C9 C10 1.410(6) . ?
C10 C11 1.380(6) . ?
C11 C12 1.396(6) . ?
C12 C13 1.376(7) . ?
C13 C14 1.393(6) . ?
C15 C16 1.498(6) . ?
C17 C22 1.381(6) . ?
C17 C18 1.412(6) . ?
C18 C19 1.380(6) . ?
C19 C20 1.388(7) . ?
C20 C21 1.375(7) . ?
C21 C22 1.390(7) . ?
C23 C24 1.501(6) . ?
C25 C30 1.375(6) . ?
C25 C26 1.406(6) . ?
C26 C27 1.385(6) . ?
C27 C28 1.383(7) . ?
C28 C29 1.387(7) . ?
C29 C30 1.392(7) . ?
C31 C32 1.495(6) . ?
